data_7229102
loop_
_publ_author_name
'Li, Ke'
'Blatov, Vladislav A.'
'Fan, Tao'
'Zheng, Tian-Rui'
'Zhang, Ya-Qian'
'Li, Bao-Long'
'Wu, Bing'

_publ_section_title
;
 A series of Cd(II) coordination polymers based on flexible bis(triazole)
 and multicarboxylate ligands: topological diversity, entanglement and
 properties
;
_journal_name_full CrystEngComm
_journal_paper_doi 10.1039/C7CE01176H
_journal_year 2017
_chemical_formula_moiety 'C40 H32 Cd2 N12 O8, 3(H2 O)'
_chemical_formula_sum 'C40 H38 Cd2 N12 O11'
_chemical_formula_weight 1087.62
_chemical_name_systematic
;
 ? 
;
_space_group_crystal_system monoclinic
_space_group_IT_number 14
_space_group_name_Hall '-P 2ybc'
_space_group_name_H-M_alt 'P 1 21/c 1'
_symmetry_space_group_name_Hall '-P 2ybc'
_symmetry_space_group_name_H-M 'P 1 21/c 1'
_atom_sites_solution_hydrogens mixed
_atom_sites_solution_primary dual
_audit_creation_date 2017-03-01
_audit_creation_method
;
Olex2 1.2-alpha
(compiled 2016.11.07 svn.r3352 for OlexSys, GUI svn.r5261)
;
_audit_update_record
;
2017-08-08 deposited with the CCDC.
2017-09-11 downloaded from the CCDC.
;
_cell_angle_alpha 90
_cell_angle_beta 95.1440(10)
_cell_angle_gamma 90
_cell_formula_units_Z 4
_cell_length_a 11.0996(5)
_cell_length_b 17.0411(8)
_cell_length_c 22.1425(10)
_cell_measurement_reflns_used 9781
_cell_measurement_temperature 273(2)
_cell_measurement_theta_max 28.34
_cell_measurement_theta_min 2.39
_cell_volume 4171.4(3)
_computing_molecular_graphics 'Olex2 (Dolomanov et al., 2009)'
_computing_publication_material 'Olex2 (Dolomanov et al., 2009)'
_computing_structure_refinement 'ShelXL (Sheldrick, 2015)'
_computing_structure_solution 'ShelXT (Sheldrick, 2015)'
_diffrn_ambient_temperature 273.15
_diffrn_measured_fraction_theta_full 1.000
_diffrn_measured_fraction_theta_max 0.998
_diffrn_measurement_device_type 'Bruker APEX-II CCD'
_diffrn_measurement_method '\f and \w scans'
_diffrn_radiation_type MoK\a
_diffrn_radiation_wavelength 0.71073
_diffrn_reflns_av_R_equivalents 0.0407
_diffrn_reflns_av_unetI/netI 0.0218
_diffrn_reflns_Laue_measured_fraction_full 1.000
_diffrn_reflns_Laue_measured_fraction_max 0.998
_diffrn_reflns_limit_h_max 14
_diffrn_reflns_limit_h_min -14
_diffrn_reflns_limit_k_max 22
_diffrn_reflns_limit_k_min -22
_diffrn_reflns_limit_l_max 29
_diffrn_reflns_limit_l_min -29
_diffrn_reflns_number 119670
_diffrn_reflns_point_group_measured_fraction_full 1.000
_diffrn_reflns_point_group_measured_fraction_max 0.998
_diffrn_reflns_theta_full 25.242
_diffrn_reflns_theta_max 28.364
_diffrn_reflns_theta_min 2.196
_diffrn_standards_number 0
_exptl_absorpt_coefficient_mu 1.097
_exptl_absorpt_correction_T_max 0.4524
_exptl_absorpt_correction_T_min 0.2106
_exptl_absorpt_correction_type multi-scan
_exptl_crystal_colour 'clear light colourless'
_exptl_crystal_colour_lustre clear
_exptl_crystal_colour_modifier light
_exptl_crystal_colour_primary colourless
_exptl_crystal_density_diffrn 1.732
_exptl_crystal_density_method 'not measured'
_exptl_crystal_description block
_exptl_crystal_F_000 2184
_exptl_crystal_size_max 0.15
_exptl_crystal_size_mid 0.15
_exptl_crystal_size_min 0.15
_refine_diff_density_max 1.261
_refine_diff_density_min -0.650
_refine_diff_density_rms 0.082
_refine_ls_extinction_method none
_refine_ls_goodness_of_fit_ref 1.038
_refine_ls_hydrogen_treatment mixed
_refine_ls_matrix_type full
_refine_ls_number_parameters 604
_refine_ls_number_reflns 10409
_refine_ls_number_restraints 9
_refine_ls_restrained_S_all 1.038
_refine_ls_R_factor_all 0.0369
_refine_ls_R_factor_gt 0.0260
_refine_ls_shift/su_max 0.002
_refine_ls_shift/su_mean 0.000
_refine_ls_structure_factor_coef Fsqd
_refine_ls_weighting_details 'w=1/[\s^2^(Fo^2^)+(0.0244P)^2^+4.5082P] where P=(Fo^2^+2Fc^2^)/3'
_refine_ls_weighting_scheme calc
_refine_ls_wR_factor_gt 0.0565
_refine_ls_wR_factor_ref 0.0604
_reflns_Friedel_coverage 0.000
_reflns_number_gt 8787
_reflns_number_total 10409
_reflns_threshold_expression 'I > 2\s(I)'
_cod_data_source_file c7ce01176h2.cif
_cod_data_source_block 6cdbtrb12bdc
_cod_database_code 7229102
_shelx_space_group_comment
;
The symmetry employed for this shelxl refinement is uniquely defined
by the following loop, which should always be used as a source of
symmetry information in preference to the above space-group names.
They are only intended as comments.
;
_shelx_estimated_absorpt_t_max 0.853
_shelx_estimated_absorpt_t_min 0.853
_olex2_refinement_description
;
1. Fixed Uiso
 At 1.2 times of:
  All C(H) groups, All C(H,H) groups, All O(H,H) groups
2. Restrained distances
 H9A-O9
 0.9 with sigma of 0.02
 H9B-O9
 0.9 with sigma of 0.02
 H9A-H9B
 1.4 with sigma of 0.02
 H10A-O10
 0.9 with sigma of 0.02
 H10B-O10
 0.9 with sigma of 0.02
 H10A-H10B
 1.4 with sigma of 0.02
 H11A-O11
 0.9 with sigma of 0.02
 H11B-O11
 0.9 with sigma of 0.02
 H11A-H11B
 1.4 with sigma of 0.02
3.a Secondary CH2 refined with riding coordinates:
 C19(H19A,H19B), C25(H25A,H25B), C31(H31A,H31B), C38(H38A,H38B)
3.b Aromatic/amide H refined with riding coordinates:
 C3(H3), C4(H4), C5(H5), C6(H6), C11(H11), C12(H12), C13(H13), C14(H14),
 C17(H17), C18(H18), C21(H21), C22(H22), C23(H23), C24(H24), C27(H27), C28(H28),
  C29(H29), C30(H30), C33(H33), C34(H34), C36(H36), C37(H37), C39(H39), C40(H40)
;
_shelx_shelxl_version_number 2016/6
_olex2_submission_special_instructions 'No special instructions were received'

loop_
_space_group_symop_operation_xyz
'x, y, z'
'-x, y+1/2, -z+1/2'
'-x, -y, -z'
'x, -y-1/2, z-1/2'

loop_
_atom_site_label
_atom_site_type_symbol
_atom_site_fract_x
_atom_site_fract_y
_atom_site_fract_z
_atom_site_U_iso_or_equiv
_atom_site_adp_type
_atom_site_occupancy
_atom_site_site_symmetry_order
_atom_site_calc_flag
_atom_site_refinement_flags_posn
Cd1 Cd 0.50741(2) 0.35822(2) 0.16250(2) 0.01199(4) Uani 1 1 d .
Cd2 Cd 0.48243(2) 0.34778(2) 0.33468(2) 0.01342(4) Uani 1 1 d .
O1 O 0.62017(12) 0.38429(8) 0.25701(6) 0.0152(3) Uani 1 1 d .
O2 O 0.68509(13) 0.29922(9) 0.32724(6) 0.0210(3) Uani 1 1 d .
O3 O 0.67097(12) 0.27901(8) 0.16404(7) 0.0187(3) Uani 1 1 d .
O4 O 0.81785(16) 0.29018(15) 0.10328(8) 0.0498(6) Uani 1 1 d .
O5 O 0.37742(15) 0.17137(9) 0.58085(7) 0.0252(3) Uani 1 1 d .
O6 O 0.43100(13) 0.28643(9) 0.54282(7) 0.0222(3) Uani 1 1 d .
O7 O 0.42183(13) 0.24575(9) 0.40865(7) 0.0206(3) Uani 1 1 d .
O8 O 0.31146(13) 0.35232(8) 0.38781(7) 0.0212(3) Uani 1 1 d .
O9 O 0.6416(2) 0.37534(13) 0.63199(13) 0.0623(7) Uani 1 1 d D
H9A H 0.621(3) 0.3215(10) 0.6322(16) 0.075 Uiso 1 1 d DR
H9B H 0.566(2) 0.3951(17) 0.6165(16) 0.075 Uiso 1 1 d DR
O10 O 0.66298(16) 0.24620(10) 0.50685(7) 0.0290(4) Uani 1 1 d D
H10A H 0.7106(18) 0.2425(16) 0.5408(9) 0.035 Uiso 1 1 d DR
H10B H 0.5925(15) 0.2580(16) 0.5190(11) 0.035 Uiso 1 1 d DR
O11 O 0.70260(19) 0.16342(10) 0.40143(8) 0.0369(4) Uani 1 1 d D
H11A H 0.681(3) 0.1850(16) 0.4358(8) 0.044 Uiso 1 1 d DR
H11B H 0.693(3) 0.2025(14) 0.3755(10) 0.044 Uiso 1 1 d DR
N1 N 0.58457(16) 0.45071(10) 0.10283(8) 0.0183(4) Uani 1 1 d .
N2 N 0.58300(18) 0.53125(10) 0.10996(8) 0.0235(4) Uani 1 1 d .
N3 N 0.66887(15) 0.50208(10) 0.02732(7) 0.0157(3) Uani 1 1 d .
N4 N 0.57247(15) 0.43469(10) 0.40403(8) 0.0190(4) Uani 1 1 d .
N5 N 0.54809(17) 0.51404(10) 0.40915(8) 0.0225(4) Uani 1 1 d .
N6 N 0.67192(16) 0.47779(10) 0.48628(8) 0.0204(4) Uani 1 1 d .
N7 N 0.42624(16) 0.24436(10) 0.27019(8) 0.0183(4) Uani 1 1 d .
N8 N 0.41746(15) 0.25346(10) 0.20826(8) 0.0174(3) Uani 1 1 d .
N9 N 0.35478(16) 0.13598(10) 0.22849(8) 0.0183(4) Uani 1 1 d .
N10 N -0.28336(16) 0.04857(10) 0.25995(8) 0.0208(4) Uani 1 1 d .
N11 N -0.39390(15) -0.04703(10) 0.29034(7) 0.0154(3) Uani 1 1 d .
N12 N -0.37089(15) -0.06145(10) 0.23090(7) 0.0162(3) Uani 1 1 d .
C1 C 0.70250(17) 0.34053(11) 0.28217(9) 0.0139(4) Uani 1 1 d .
C2 C 0.82913(17) 0.34531(11) 0.26266(9) 0.0169(4) Uani 1 1 d .
C3 C 0.91643(19) 0.37103(14) 0.30748(11) 0.0242(5) Uani 1 1 d .
H3 H 0.893963 0.381432 0.347097 0.029 Uiso 1 1 calc R
C4 C 1.0356(2) 0.38165(15) 0.29506(12) 0.0317(6) Uani 1 1 d .
H4 H 1.093948 0.400189 0.325752 0.038 Uiso 1 1 calc R
C5 C 1.0689(2) 0.36514(17) 0.23789(13) 0.0366(6) Uani 1 1 d .
H5 H 1.150536 0.371658 0.229194 0.044 Uiso 1 1 calc R
C6 C 0.9831(2) 0.33906(15) 0.19326(12) 0.0294(5) Uani 1 1 d .
H6 H 1.006964 0.327529 0.154087 0.035 Uiso 1 1 calc R
C7 C 0.86239(18) 0.32930(12) 0.20440(10) 0.0199(4) Uani 1 1 d .
C8 C 0.77750(19) 0.29793(13) 0.15310(10) 0.0226(5) Uani 1 1 d .
C9 C 0.36045(19) 0.23018(12) 0.54612(9) 0.0169(4) Uani 1 1 d .
C10 C 0.24055(18) 0.23052(11) 0.50792(9) 0.0152(4) Uani 1 1 d .
C11 C 0.1381(2) 0.20621(13) 0.53464(10) 0.0238(5) Uani 1 1 d .
H11 H 0.146066 0.190106 0.575885 0.029 Uiso 1 1 calc R
C12 C 0.0251(2) 0.20482(14) 0.50285(12) 0.0290(5) Uani 1 1 d .
H12 H -0.044081 0.190068 0.522515 0.035 Uiso 1 1 calc R
C13 C 0.01378(19) 0.22512(14) 0.44217(12) 0.0281(5) Uani 1 1 d .
H13 H -0.062711 0.221848 0.419339 0.034 Uiso 1 1 calc R
C14 C 0.11409(19) 0.25018(13) 0.41481(10) 0.0212(4) Uani 1 1 d .
H14 H 0.105714 0.264239 0.373124 0.025 Uiso 1 1 calc R
C15 C 0.22745(17) 0.25519(11) 0.44734(9) 0.0146(4) Uani 1 1 d .
C16 C 0.32952(17) 0.28626(12) 0.41347(8) 0.0148(4) Uani 1 1 d .
C17 C 0.6351(2) 0.43540(12) 0.05316(10) 0.0213(4) Uani 1 1 d .
H17 H 0.646411 0.384269 0.037537 0.026 Uiso 1 1 calc R
C18 C 0.6335(2) 0.55982(12) 0.06401(10) 0.0243(5) Uani 1 1 d .
H18 H 0.644360 0.614259 0.057006 0.029 Uiso 1 1 calc R
C19 C 0.73777(19) 0.50786(13) -0.02606(9) 0.0191(4) Uani 1 1 d .
H19A H 0.717654 0.558102 -0.047048 0.023 Uiso 1 1 calc R
H19B H 0.712710 0.464774 -0.054440 0.023 Uiso 1 1 calc R
C20 C 0.87348(18) 0.50363(11) -0.01067(9) 0.0168(4) Uani 1 1 d .
C21 C 0.9473(2) 0.51595(13) -0.05717(9) 0.0213(4) Uani 1 1 d .
H21 H 0.911475 0.527021 -0.096842 0.026 Uiso 1 1 calc R
C22 C 0.9279(2) 0.48758(13) 0.04690(9) 0.0209(4) Uani 1 1 d .
H22 H 0.879188 0.478962 0.079443 0.025 Uiso 1 1 calc R
C23 C 0.6467(2) 0.41479(12) 0.45063(10) 0.0211(4) Uani 1 1 d .
H23 H 0.678212 0.363554 0.458232 0.025 Uiso 1 1 calc R
C24 C 0.6092(2) 0.53747(13) 0.45880(10) 0.0233(5) Uani 1 1 d .
H24 H 0.609567 0.589769 0.473671 0.028 Uiso 1 1 calc R
C25 C 0.7602(2) 0.48273(16) 0.53998(11) 0.0337(6) Uani 1 1 d .
H25A H 0.755938 0.434524 0.564646 0.040 Uiso 1 1 calc R
H25B H 0.740522 0.528070 0.565271 0.040 Uiso 1 1 calc R
C26 C 0.8861(2) 0.49206(15) 0.52060(11) 0.0310(6) Uani 1 1 d .
C27 C 0.9309(2) 0.56542(16) 0.50823(14) 0.0407(7) Uani 1 1 d .
H27 H 0.883191 0.610696 0.513802 0.049 Uiso 1 1 calc R
C28 C 0.9557(2) 0.42636(16) 0.51215(14) 0.0404(7) Uani 1 1 d .
H28 H 0.925592 0.375639 0.520347 0.049 Uiso 1 1 calc R
C29 C 0.3885(2) 0.17365(12) 0.28117(9) 0.0207(4) Uani 1 1 d .
H29 H 0.385149 0.151774 0.320445 0.025 Uiso 1 1 calc R
C30 C 0.37420(19) 0.18791(12) 0.18452(10) 0.0203(4) Uani 1 1 d .
H30 H 0.358665 0.178272 0.142283 0.024 Uiso 1 1 calc R
C31 C 0.2898(2) 0.06048(12) 0.22168(11) 0.0262(5) Uani 1 1 d .
H31A H 0.325202 0.022610 0.252206 0.031 Uiso 1 1 calc R
H31B H 0.298162 0.038512 0.180871 0.031 Uiso 1 1 calc R
C32 C 0.1577(2) 0.07310(12) 0.23013(10) 0.0240(5) Uani 1 1 d .
C33 C 0.0757(2) 0.09457(14) 0.18201(10) 0.0287(5) Uani 1 1 d .
H33 H 0.101625 0.098039 0.142363 0.034 Uiso 1 1 calc R
C34 C -0.0437(2) 0.11102(14) 0.19104(11) 0.0297(5) Uani 1 1 d .
H34 H -0.098808 0.125901 0.157712 0.036 Uiso 1 1 calc R
C35 C -0.0826(2) 0.10576(13) 0.24869(10) 0.0246(5) Uani 1 1 d .
C36 C -0.0007(2) 0.08486(16) 0.29668(11) 0.0350(6) Uani 1 1 d .
H36 H -0.026332 0.082068 0.336429 0.042 Uiso 1 1 calc R
C37 C 0.1182(2) 0.06796(16) 0.28751(11) 0.0338(6) Uani 1 1 d .
H37 H 0.173136 0.052726 0.320840 0.041 Uiso 1 1 calc R
C38 C -0.2123(2) 0.12234(13) 0.25946(12) 0.0285(5) Uani 1 1 d .
H38A H -0.215053 0.149638 0.298774 0.034 Uiso 1 1 calc R
H38B H -0.248709 0.157364 0.227131 0.034 Uiso 1 1 calc R
C39 C -0.34102(18) 0.01944(12) 0.30610(9) 0.0178(4) Uani 1 1 d .
H39 H -0.342980 0.043734 0.344613 0.021 Uiso 1 1 calc R
C40 C -0.3048(2) -0.00359(12) 0.21444(10) 0.0213(4) Uani 1 1 d .
H40 H -0.275551 0.001281 0.175584 0.026 Uiso 1 1 calc R

loop_
_atom_site_aniso_label
_atom_site_aniso_U_11
_atom_site_aniso_U_22
_atom_site_aniso_U_33
_atom_site_aniso_U_23
_atom_site_aniso_U_13
_atom_site_aniso_U_12
Cd1 0.01493(7) 0.01116(7) 0.01029(7) 0.00134(5) 0.00340(5) -0.00129(5)
Cd2 0.01555(7) 0.01455(7) 0.01048(7) -0.00028(5) 0.00301(5) -0.00188(5)
O1 0.0142(6) 0.0139(7) 0.0171(7) -0.0009(5) -0.0001(6) 0.0006(5)
O2 0.0230(7) 0.0228(8) 0.0178(7) 0.0069(6) 0.0054(6) 0.0006(6)
O3 0.0172(7) 0.0159(7) 0.0235(8) -0.0027(6) 0.0050(6) 0.0001(6)
O4 0.0278(9) 0.1011(18) 0.0223(9) -0.0137(10) 0.0121(8) -0.0141(10)
O5 0.0373(9) 0.0192(8) 0.0176(8) 0.0034(6) -0.0067(7) 0.0020(7)
O6 0.0257(8) 0.0188(7) 0.0214(8) -0.0023(6) -0.0013(6) -0.0012(6)
O7 0.0192(7) 0.0232(8) 0.0204(8) -0.0004(6) 0.0081(6) 0.0014(6)
O8 0.0230(7) 0.0216(8) 0.0197(8) 0.0072(6) 0.0064(6) -0.0009(6)
O9 0.0528(13) 0.0314(11) 0.0965(19) 0.0120(12) -0.0276(13) -0.0037(10)
O10 0.0336(9) 0.0289(9) 0.0252(9) 0.0044(7) 0.0067(7) 0.0058(7)
O11 0.0607(12) 0.0230(9) 0.0272(9) 0.0027(7) 0.0046(9) 0.0113(8)
N1 0.0263(9) 0.0114(8) 0.0186(9) 0.0012(7) 0.0099(7) -0.0019(7)
N2 0.0363(10) 0.0143(9) 0.0214(10) -0.0004(7) 0.0117(8) -0.0009(7)
N3 0.0204(8) 0.0138(8) 0.0137(8) 0.0018(6) 0.0064(7) -0.0012(6)
N4 0.0210(8) 0.0162(9) 0.0196(9) -0.0019(7) 0.0017(7) -0.0012(7)
N5 0.0258(9) 0.0168(9) 0.0246(10) 0.0026(7) 0.0009(8) 0.0014(7)
N6 0.0225(9) 0.0212(9) 0.0172(9) -0.0043(7) 0.0004(7) 0.0021(7)
N7 0.0249(9) 0.0173(8) 0.0131(8) 0.0012(7) 0.0046(7) -0.0057(7)
N8 0.0221(8) 0.0172(8) 0.0135(8) 0.0017(7) 0.0040(7) -0.0062(7)
N9 0.0248(9) 0.0119(8) 0.0189(9) -0.0006(7) 0.0053(7) -0.0060(7)
N10 0.0268(9) 0.0173(9) 0.0195(9) -0.0026(7) 0.0081(7) -0.0076(7)
N11 0.0188(8) 0.0175(8) 0.0102(8) -0.0022(6) 0.0035(6) -0.0016(7)
N12 0.0204(8) 0.0175(9) 0.0113(8) -0.0007(7) 0.0041(7) -0.0011(7)
C1 0.0160(9) 0.0124(9) 0.0133(9) -0.0032(7) 0.0013(7) -0.0022(7)
C2 0.0142(9) 0.0154(9) 0.0212(10) 0.0059(8) 0.0012(8) 0.0006(7)
C3 0.0207(10) 0.0280(11) 0.0235(11) 0.0048(9) -0.0006(9) -0.0020(9)
C4 0.0191(11) 0.0373(14) 0.0370(14) 0.0074(11) -0.0073(10) -0.0063(10)
C5 0.0148(10) 0.0499(16) 0.0454(16) 0.0073(13) 0.0042(10) -0.0058(11)
C6 0.0176(10) 0.0412(14) 0.0304(13) 0.0034(11) 0.0085(9) -0.0011(10)
C7 0.0158(9) 0.0215(10) 0.0229(11) 0.0047(9) 0.0047(8) -0.0005(8)
C8 0.0184(10) 0.0280(12) 0.0221(11) 0.0017(9) 0.0046(9) 0.0023(9)
C9 0.0254(10) 0.0153(10) 0.0101(9) -0.0038(7) 0.0022(8) 0.0044(8)
C10 0.0193(9) 0.0121(9) 0.0151(10) 0.0006(7) 0.0058(8) 0.0031(7)
C11 0.0293(11) 0.0214(11) 0.0227(11) 0.0070(9) 0.0138(9) 0.0059(9)
C12 0.0213(11) 0.0253(12) 0.0433(15) 0.0076(11) 0.0181(10) 0.0010(9)
C13 0.0152(10) 0.0259(12) 0.0427(14) 0.0028(10) 0.0005(10) -0.0013(9)
C14 0.0207(10) 0.0225(11) 0.0202(11) 0.0035(9) -0.0002(8) -0.0010(8)
C15 0.0161(9) 0.0132(9) 0.0151(9) 0.0004(7) 0.0040(7) 0.0009(7)
C16 0.0174(9) 0.0193(10) 0.0078(9) -0.0022(7) 0.0013(7) -0.0039(8)
C17 0.0322(11) 0.0119(10) 0.0213(11) -0.0003(8) 0.0105(9) -0.0031(8)
C18 0.0383(13) 0.0135(10) 0.0224(11) -0.0002(9) 0.0112(10) -0.0029(9)
C19 0.0244(10) 0.0214(10) 0.0128(10) 0.0019(8) 0.0088(8) -0.0029(8)
C20 0.0234(10) 0.0127(9) 0.0154(10) -0.0006(8) 0.0079(8) -0.0009(8)
C21 0.0282(11) 0.0235(11) 0.0130(10) 0.0022(8) 0.0067(8) -0.0003(9)
C22 0.0272(11) 0.0224(11) 0.0149(10) 0.0029(8) 0.0111(9) -0.0003(9)
C23 0.0254(11) 0.0165(10) 0.0209(11) -0.0017(8) -0.0002(9) 0.0019(8)
C24 0.0249(11) 0.0165(10) 0.0286(12) -0.0033(9) 0.0036(9) 0.0005(8)
C25 0.0345(13) 0.0451(15) 0.0196(12) -0.0113(11) -0.0082(10) 0.0070(11)
C26 0.0285(12) 0.0369(14) 0.0250(12) -0.0141(10) -0.0122(10) 0.0079(10)
C27 0.0325(13) 0.0308(14) 0.0570(18) -0.0181(13) -0.0063(12) 0.0107(11)
C28 0.0340(14) 0.0319(13) 0.0532(18) -0.0091(13) -0.0083(12) 0.0062(11)
C29 0.0300(11) 0.0190(10) 0.0136(10) 0.0014(8) 0.0047(9) -0.0069(9)
C30 0.0265(11) 0.0187(10) 0.0159(10) -0.0002(8) 0.0032(8) -0.0064(8)
C31 0.0369(12) 0.0121(10) 0.0304(12) -0.0029(9) 0.0066(10) -0.0087(9)
C32 0.0328(12) 0.0139(10) 0.0255(12) -0.0023(9) 0.0040(9) -0.0129(9)
C33 0.0363(13) 0.0347(13) 0.0162(11) -0.0014(9) 0.0082(10) -0.0101(10)
C34 0.0365(13) 0.0332(13) 0.0195(11) 0.0004(10) 0.0021(10) -0.0103(10)
C35 0.0325(12) 0.0192(10) 0.0230(11) -0.0022(9) 0.0071(9) -0.0144(9)
C36 0.0404(14) 0.0467(16) 0.0187(12) 0.0031(11) 0.0076(11) -0.0183(12)
C37 0.0340(13) 0.0448(15) 0.0225(12) 0.0091(11) 0.0015(10) -0.0156(12)
C38 0.0368(13) 0.0179(11) 0.0322(13) -0.0051(9) 0.0108(11) -0.0130(9)
C39 0.0206(10) 0.0197(10) 0.0134(10) -0.0016(8) 0.0028(8) -0.0022(8)
C40 0.0284(11) 0.0211(11) 0.0157(10) -0.0018(8) 0.0091(9) -0.0045(9)

loop_
_atom_type_symbol
_atom_type_description
_atom_type_scat_dispersion_real
_atom_type_scat_dispersion_imag
_atom_type_scat_source
C C 0.0033 0.0016 'International Tables Vol C Tables 4.2.6.8 and 6.1.1.4'
H H 0.0000 0.0000 'International Tables Vol C Tables 4.2.6.8 and 6.1.1.4'
Cd Cd -0.8075 1.2024 'International Tables Vol C Tables 4.2.6.8 and 6.1.1.4'
N N 0.0061 0.0033 'International Tables Vol C Tables 4.2.6.8 and 6.1.1.4'
O O 0.0106 0.0060 'International Tables Vol C Tables 4.2.6.8 and 6.1.1.4'

loop_
_geom_angle_atom_site_label_1
_geom_angle_atom_site_label_2
_geom_angle_atom_site_label_3
_geom_angle
_geom_angle_site_symmetry_1
_geom_angle_site_symmetry_3
O3 Cd1 O1 74.93(5) . .
O3 Cd1 O5 109.40(5) . 4_565
O3 Cd1 N1 94.53(6) . .
O3 Cd1 N8 84.86(6) . .
O3 Cd1 N11 149.96(5) . 2
O5 Cd1 O1 171.53(5) 4_565 .
O5 Cd1 N1 86.37(6) 4_565 .
O5 Cd1 N8 84.79(6) 4_565 .
O5 Cd1 N11 100.31(6) 4_565 2
N1 Cd1 O1 100.70(6) . .
N1 Cd1 N8 170.38(6) . .
N1 Cd1 N11 91.54(6) . 2
N8 Cd1 O1 88.43(5) . .
N8 Cd1 N11 93.77(6) . 2
N11 Cd1 O1 75.03(5) 2 .
O1 Cd2 O7 147.18(4) . .
O1 Cd2 C16 171.80(5) . .
O2 Cd2 O1 53.36(4) . .
O2 Cd2 O7 96.45(5) . .
O2 Cd2 C16 122.98(5) . .
O7 Cd2 C16 26.96(5) . .
O8 Cd2 O1 157.72(5) . .
O8 Cd2 O2 148.66(5) . .
O8 Cd2 O7 54.27(5) . .
O8 Cd2 N12 83.33(5) . 2
O8 Cd2 C16 27.36(5) . .
N4 Cd2 O1 92.49(5) . .
N4 Cd2 O2 85.09(6) . .
N4 Cd2 O7 97.81(6) . .
N4 Cd2 O8 88.06(6) . .
N4 Cd2 N7 168.22(6) . .
N4 Cd2 N12 99.18(6) . 2
N4 Cd2 C16 94.48(6) . .
N7 Cd2 O1 84.96(5) . .
N7 Cd2 O2 84.16(6) . .
N7 Cd2 O7 78.65(5) . .
N7 Cd2 O8 98.65(6) . .
N7 Cd2 N12 91.24(6) . 2
N7 Cd2 C16 87.35(6) . .
N12 Cd2 O1 74.59(5) 2 .
N12 Cd2 O2 127.95(5) 2 .
N12 Cd2 O7 133.41(5) 2 .
N12 Cd2 C16 108.47(6) 2 .
Cd1 O1 Cd2 104.74(5) . .
C1 O1 Cd1 125.25(12) . .
C1 O1 Cd2 90.72(11) . .
C1 O2 Cd2 94.19(12) . .
C8 O3 Cd1 127.31(13) . .
C9 O5 Cd1 135.20(14) . 4_566
C16 O7 Cd2 86.73(12) . .
C16 O8 Cd2 95.39(12) . .
H9A O9 H9B 98(2) . .
H10A O10 H10B 103.8(19) . .
H11A O11 H11B 102.7(19) . .
N2 N1 Cd1 127.81(13) . .
C17 N1 Cd1 124.34(14) . .
C17 N1 N2 107.80(16) . .
C18 N2 N1 105.77(17) . .
C17 N3 C18 104.62(17) . .
C17 N3 C19 125.91(17) . .
C18 N3 C19 129.29(17) . .
N5 N4 Cd2 127.41(13) . .
C23 N4 Cd2 124.51(14) . .
C23 N4 N5 107.62(17) . .
C24 N5 N4 106.12(17) . .
C23 N6 C25 127.34(19) . .
C24 N6 C23 105.38(17) . .
C24 N6 C25 126.93(19) . .
N8 N7 Cd2 121.31(12) . .
C29 N7 Cd2 131.30(14) . .
C29 N7 N8 107.13(16) . .
N7 N8 Cd1 121.82(12) . .
C30 N8 Cd1 129.66(14) . .
C30 N8 N7 107.17(16) . .
C29 N9 C31 126.58(18) . .
C30 N9 C29 105.14(17) . .
C30 N9 C31 127.37(18) . .
C39 N10 C38 127.31(18) . .
C39 N10 C40 105.05(17) . .
C40 N10 C38 127.64(18) . .
N12 N11 Cd1 116.89(12) . 2_545
C39 N11 Cd1 136.21(14) . 2_545
C39 N11 N12 106.88(16) . .
N11 N12 Cd2 124.24(12) . 2_545
C40 N12 Cd2 126.50(14) . 2_545
C40 N12 N11 106.77(16) . .
O1 C1 C2 119.68(17) . .
O2 C1 O1 121.63(18) . .
O2 C1 C2 118.26(17) . .
C3 C2 C1 114.76(19) . .
C3 C2 C7 119.56(19) . .
C7 C2 C1 125.63(18) . .
C2 C3 H3 119.5 . .
C4 C3 C2 120.9(2) . .
C4 C3 H3 119.5 . .
C3 C4 H4 120.2 . .
C5 C4 C3 119.6(2) . .
C5 C4 H4 120.2 . .
C4 C5 H5 120.1 . .
C4 C5 C6 119.8(2) . .
C6 C5 H5 120.1 . .
C5 C6 H6 119.2 . .
C5 C6 C7 121.5(2) . .
C7 C6 H6 119.2 . .
C2 C7 C8 124.39(18) . .
C6 C7 C2 118.5(2) . .
C6 C7 C8 117.0(2) . .
O3 C8 C7 118.44(19) . .
O4 C8 O3 124.2(2) . .
O4 C8 C7 117.32(19) . .
O5 C9 C10 114.72(18) . .
O6 C9 O5 125.80(19) . .
O6 C9 C10 119.44(18) . .
C11 C10 C9 118.23(18) . .
C11 C10 C15 118.57(19) . .
C15 C10 C9 123.20(18) . .
C10 C11 H11 119.1 . .
C12 C11 C10 121.8(2) . .
C12 C11 H11 119.1 . .
C11 C12 H12 120.3 . .
C13 C12 C11 119.3(2) . .
C13 C12 H12 120.3 . .
C12 C13 H13 120.1 . .
C14 C13 C12 119.8(2) . .
C14 C13 H13 120.1 . .
C13 C14 H14 119.4 . .
C13 C14 C15 121.1(2) . .
C15 C14 H14 119.4 . .
C10 C15 C16 124.26(17) . .
C14 C15 C10 119.17(18) . .
C14 C15 C16 116.56(18) . .
O7 C16 Cd2 66.31(11) . .
O7 C16 O8 123.40(18) . .
O7 C16 C15 120.47(18) . .
O8 C16 Cd2 57.25(10) . .
O8 C16 C15 115.99(17) . .
C15 C16 Cd2 169.36(13) . .
N1 C17 N3 110.37(18) . .
N1 C17 H17 124.8 . .
N3 C17 H17 124.8 . .
N2 C18 N3 111.43(18) . .
N2 C18 H18 124.3 . .
N3 C18 H18 124.3 . .
N3 C19 H19A 108.9 . .
N3 C19 H19B 108.9 . .
N3 C19 C20 113.25(17) . .
H19A C19 H19B 107.7 . .
C20 C19 H19A 108.9 . .
C20 C19 H19B 108.9 . .
C21 C20 C19 117.81(18) . .
C22 C20 C19 123.88(18) . .
C22 C20 C21 118.30(19) . .
C20 C21 H21 119.3 . .
C22 C21 C20 121.3(2) 3_765 .
C22 C21 H21 119.3 3_765 .
C20 C22 H22 119.8 . .
C21 C22 C20 120.38(19) 3_765 .
C21 C22 H22 119.8 3_765 .
N4 C23 N6 109.83(18) . .
N4 C23 H23 125.1 . .
N6 C23 H23 125.1 . .
N5 C24 N6 111.05(19) . .
N5 C24 H24 124.5 . .
N6 C24 H24 124.5 . .
N6 C25 H25A 109.7 . .
N6 C25 H25B 109.7 . .
N6 C25 C26 110.05(19) . .
H25A C25 H25B 108.2 . .
C26 C25 H25A 109.7 . .
C26 C25 H25B 109.7 . .
C27 C26 C25 120.8(2) . .
C27 C26 C28 119.4(2) . .
C28 C26 C25 119.8(3) . .
C26 C27 H27 119.6 . .
C26 C27 C28 120.7(2) . 3_766
C28 C27 H27 119.6 3_766 .
C26 C28 H28 120.0 . .
C27 C28 C26 119.9(3) 3_766 .
C27 C28 H28 120.0 3_766 .
N7 C29 N9 110.22(18) . .
N7 C29 H29 124.9 . .
N9 C29 H29 124.9 . .
N8 C30 N9 110.33(18) . .
N8 C30 H30 124.8 . .
N9 C30 H30 124.8 . .
N9 C31 H31A 109.8 . .
N9 C31 H31B 109.8 . .
N9 C31 C32 109.51(18) . .
H31A C31 H31B 108.2 . .
C32 C31 H31A 109.8 . .
C32 C31 H31B 109.8 . .
C33 C32 C31 121.3(2) . .
C37 C32 C31 119.7(2) . .
C37 C32 C33 118.8(2) . .
C32 C33 H33 119.6 . .
C34 C33 C32 120.8(2) . .
C34 C33 H33 119.6 . .
C33 C34 H34 120.0 . .
C33 C34 C35 120.0(2) . .
C35 C34 H34 120.0 . .
C34 C35 C38 121.0(2) . .
C36 C35 C34 119.1(2) . .
C36 C35 C38 119.9(2) . .
C35 C36 H36 119.6 . .
C35 C36 C37 120.8(2) . .
C37 C36 H36 119.6 . .
C32 C37 C36 120.4(2) . .
C32 C37 H37 119.8 . .
C36 C37 H37 119.8 . .
N10 C38 C35 110.99(19) . .
N10 C38 H38A 109.4 . .
N10 C38 H38B 109.4 . .
C35 C38 H38A 109.4 . .
C35 C38 H38B 109.4 . .
H38A C38 H38B 108.0 . .
N10 C39 H39 124.8 . .
N11 C39 N10 110.41(18) . .
N11 C39 H39 124.8 . .
N10 C40 H40 124.6 . .
N12 C40 N10 110.88(18) . .
N12 C40 H40 124.6 . .

loop_
_geom_bond_atom_site_label_1
_geom_bond_atom_site_label_2
_geom_bond_distance
_geom_bond_site_symmetry_2
Cd1 O1 2.3819(14) .
Cd1 O3 2.2600(14) .
Cd1 O5 2.2665(15) 4_565
Cd1 N1 2.2729(16) .
Cd1 N8 2.3221(16) .
Cd1 N11 2.3498(16) 2
Cd2 O1 2.4808(14) .
Cd2 O2 2.4163(15) .
Cd2 O7 2.5209(15) .
Cd2 O8 2.3219(15) .
Cd2 N4 2.2968(17) .
Cd2 N7 2.3183(17) .
Cd2 N12 2.3899(16) 2
Cd2 C16 2.7484(19) .
O1 C1 1.269(2) .
O2 C1 1.250(2) .
O3 C8 1.270(2) .
O4 C8 1.234(3) .
O5 C9 1.267(2) .
O6 C9 1.244(3) .
O7 C16 1.248(2) .
O8 C16 1.269(2) .
O9 H9A 0.944(17) .
O9 H9B 0.939(18) .
O10 H10A 0.881(16) .
O10 H10B 0.873(16) .
O11 H11A 0.896(16) .
O11 H11B 0.879(16) .
N1 N2 1.382(2) .
N1 C17 1.305(3) .
N2 C18 1.300(3) .
N3 C17 1.341(3) .
N3 C18 1.356(3) .
N3 C19 1.468(2) .
N4 N5 1.386(2) .
N4 C23 1.306(3) .
N5 C24 1.302(3) .
N6 C23 1.347(3) .
N6 C24 1.346(3) .
N6 C25 1.474(3) .
N7 N8 1.375(2) .
N7 C29 1.306(3) .
N8 C30 1.307(3) .
N9 C29 1.354(3) .
N9 C30 1.347(3) .
N9 C31 1.476(3) .
N10 C38 1.485(3) .
N10 C39 1.348(3) .
N10 C40 1.349(3) .
N11 N12 1.385(2) .
N11 C39 1.309(3) .
N12 C40 1.301(3) .
C1 C2 1.509(3) .
C2 C3 1.394(3) .
C2 C7 1.400(3) .
C3 H3 0.9500 .
C3 C4 1.387(3) .
C4 H4 0.9500 .
C4 C5 1.379(4) .
C5 H5 0.9500 .
C5 C6 1.383(4) .
C6 H6 0.9500 .
C6 C7 1.394(3) .
C7 C8 1.507(3) .
C9 C10 1.512(3) .
C10 C11 1.391(3) .
C10 C15 1.401(3) .
C11 H11 0.9500 .
C11 C12 1.383(3) .
C12 H12 0.9500 .
C12 C13 1.382(3) .
C13 H13 0.9500 .
C13 C14 1.382(3) .
C14 H14 0.9500 .
C14 C15 1.395(3) .
C15 C16 1.510(3) .
C17 H17 0.9500 .
C18 H18 0.9500 .
C19 H19A 0.9900 .
C19 H19B 0.9900 .
C19 C20 1.516(3) .
C20 C21 1.388(3) .
C20 C22 1.388(3) .
C21 H21 0.9500 .
C21 C22 1.385(3) 3_765
C22 H22 0.9500 .
C23 H23 0.9500 .
C24 H24 0.9500 .
C25 H25A 0.9900 .
C25 H25B 0.9900 .
C25 C26 1.506(4) .
C26 C27 1.382(4) .
C26 C28 1.382(3) .
C27 H27 0.9500 .
C27 C28 1.382(4) 3_766
C28 H28 0.9500 .
C29 H29 0.9500 .
C30 H30 0.9500 .
C31 H31A 0.9900 .
C31 H31B 0.9900 .
C31 C32 1.510(3) .
C32 C33 1.387(3) .
C32 C37 1.383(3) .
C33 H33 0.9500 .
C33 C34 1.386(4) .
C34 H34 0.9500 .
C34 C35 1.387(3) .
C35 C36 1.382(4) .
C35 C38 1.506(3) .
C36 H36 0.9500 .
C36 C37 1.384(4) .
C37 H37 0.9500 .
C38 H38A 0.9900 .
C38 H38B 0.9900 .
C39 H39 0.9500 .
C40 H40 0.9500 .

loop_
_geom_hbond_atom_site_label_D
_geom_hbond_atom_site_label_H
_geom_hbond_atom_site_label_A
_geom_hbond_distance_DH
_geom_hbond_distance_HA
_geom_hbond_distance_DA
_geom_hbond_angle_DHA
_geom_hbond_site_symmetry_A
O9 H9A O3 0.944(17) 1.91(2) 2.736(3) 144(3) 4_566
O9 H9B N5 0.939(18) 2.05(2) 2.911(3) 152(3) 3_666
O10 H10A O4 0.881(16) 1.830(17) 2.691(2) 165(3) 4_566
O10 H10B O6 0.873(16) 1.974(16) 2.846(2) 177(2) .
O11 H11A O10 0.896(16) 1.913(18) 2.796(2) 168(3) .
O11 H11B O2 0.879(16) 1.962(17) 2.835(2) 171(3) .
C17 H17 O10 0.95 2.34 3.284(3) 174.2 4_565
C18 H18 O7 0.95 2.50 3.294(3) 141.4 2_655
C19 H19A O5 0.99 2.29 3.255(3) 163.5 2_655
C19 H19B O11 0.99 2.39 3.337(3) 159.6 4_565
C23 H23 O10 0.95 2.28 3.130(3) 147.8 .
C24 H24 O6 0.95 2.18 3.034(3) 148.8 3_666
C25 H25A O9 0.99 2.28 3.117(4) 141.8 .
C25 H25B O8 0.99 2.38 3.364(3) 171.4 3_666
C29 H29 O7 0.95 2.53 3.070(3) 116.2 .
C29 H29 N2 0.95 2.57 3.415(3) 147.9 2_645
C30 H30 O6 0.95 2.48 3.285(3) 141.8 4_565
C31 H31A O1 0.99 2.45 3.186(3) 131.1 2_645
C38 H38A O11 0.99 2.54 3.435(3) 150.9 1_455
C38 H38B O3 0.99 2.61 3.575(3) 164.4 1_455
C38 H38B O9 0.99 2.40 3.127(4) 129.5 4_465
C39 H39 O11 0.95 2.43 3.245(3) 144.2 1_455

loop_
_geom_torsion_atom_site_label_1
_geom_torsion_atom_site_label_2
_geom_torsion_atom_site_label_3
_geom_torsion_atom_site_label_4
_geom_torsion
_geom_torsion_site_symmetry_1
_geom_torsion_site_symmetry_4
Cd1 O1 C1 O2 -105.59(19) . .
Cd1 O1 C1 C2 82.1(2) . .
Cd1 O3 C8 O4 -95.7(3) . .
Cd1 O3 C8 C7 86.6(2) . .
Cd1 O5 C9 O6 13.4(3) 4_566 .
Cd1 O5 C9 C10 -164.26(14) 4_566 .
Cd1 N1 N2 C18 -177.76(15) . .
Cd1 N1 C17 N3 178.46(13) . .
Cd1 N8 C30 N9 166.34(14) . .
Cd1 N11 N12 Cd2 18.69(18) 2_545 2_545
Cd1 N11 N12 C40 -178.23(13) 2_545 .
Cd1 N11 C39 N10 177.76(14) 2_545 .
Cd2 O1 C1 O2 3.10(19) . .
Cd2 O1 C1 C2 -169.23(16) . .
Cd2 O2 C1 O1 -3.19(19) . .
Cd2 O2 C1 C2 169.24(15) . .
Cd2 O7 C16 O8 -4.60(19) . .
Cd2 O7 C16 C15 170.78(16) . .
Cd2 O8 C16 O7 5.0(2) . .
Cd2 O8 C16 C15 -170.56(14) . .
Cd2 N4 N5 C24 172.40(15) . .
Cd2 N4 C23 N6 -172.57(13) . .
Cd2 N7 N8 Cd1 17.6(2) . .
Cd2 N7 N8 C30 -174.52(14) . .
Cd2 N7 C29 N9 173.91(14) . .
Cd2 N12 C40 N10 162.32(14) 2_545 .
O1 C1 C2 C3 116.1(2) . .
O1 C1 C2 C7 -61.3(3) . .
O2 C1 C2 C3 -56.4(3) . .
O2 C1 C2 C7 126.1(2) . .
O5 C9 C10 C11 40.5(3) . .
O5 C9 C10 C15 -140.5(2) . .
O6 C9 C10 C11 -137.4(2) . .
O6 C9 C10 C15 41.6(3) . .
N1 N2 C18 N3 -0.4(3) . .
N2 N1 C17 N3 0.9(2) . .
N3 C19 C20 C21 -174.06(18) . .
N3 C19 C20 C22 6.5(3) . .
N4 N5 C24 N6 -0.1(2) . .
N5 N4 C23 N6 0.2(2) . .
N6 C25 C26 C27 85.8(3) . .
N6 C25 C26 C28 -90.9(3) . .
N7 N8 C30 N9 -0.3(2) . .
N8 N7 C29 N9 -0.2(2) . .
N9 C31 C32 C33 86.9(3) . .
N9 C31 C32 C37 -89.1(3) . .
N11 N12 C40 N10 -0.3(2) . .
N12 N11 C39 N10 -0.7(2) . .
C1 C2 C3 C4 -177.0(2) . .
C1 C2 C7 C6 177.9(2) . .
C1 C2 C7 C8 -5.5(3) . .
C2 C3 C4 C5 -1.2(4) . .
C2 C7 C8 O3 -5.5(3) . .
C2 C7 C8 O4 176.5(2) . .
C3 C2 C7 C6 0.6(3) . .
C3 C2 C7 C8 177.2(2) . .
C3 C4 C5 C6 0.8(4) . .
C4 C5 C6 C7 0.4(4) . .
C5 C6 C7 C2 -1.1(4) . .
C5 C6 C7 C8 -178.0(2) . .
C6 C7 C8 O3 171.2(2) . .
C6 C7 C8 O4 -6.7(3) . .
C7 C2 C3 C4 0.6(3) . .
C9 C10 C11 C12 180.0(2) . .
C9 C10 C15 C14 177.18(18) . .
C9 C10 C15 C16 -1.7(3) . .
C10 C11 C12 C13 2.6(3) . .
C10 C15 C16 Cd2 -175.4(6) . .
C10 C15 C16 O7 57.3(3) . .
C10 C15 C16 O8 -127.0(2) . .
C11 C10 C15 C14 -3.8(3) . .
C11 C10 C15 C16 177.29(18) . .
C11 C12 C13 C14 -3.2(4) . .
C12 C13 C14 C15 0.2(3) . .
C13 C14 C15 C10 3.3(3) . .
C13 C14 C15 C16 -177.7(2) . .
C14 C15 C16 Cd2 5.7(8) . .
C14 C15 C16 O7 -121.6(2) . .
C14 C15 C16 O8 54.1(2) . .
C15 C10 C11 C12 0.9(3) . .
C17 N1 N2 C18 -0.3(2) . .
C17 N3 C18 N2 0.9(3) . .
C17 N3 C19 C20 -85.5(2) . .
C18 N3 C17 N1 -1.1(2) . .
C18 N3 C19 C20 88.8(3) . .
C19 N3 C17 N1 174.38(18) . .
C19 N3 C18 N2 -174.3(2) . .
C19 C20 C21 C22 -179.46(19) . 3_765
C19 C20 C22 C21 179.4(2) . 3_765
C21 C20 C22 C21 0.0(3) . 3_765
C22 C20 C21 C22 0.0(3) . 3_765
C23 N4 N5 C24 -0.1(2) . .
C23 N6 C24 N5 0.1(3) . .
C23 N6 C25 C26 79.1(3) . .
C24 N6 C23 N4 -0.2(2) . .
C24 N6 C25 C26 -93.1(3) . .
C25 N6 C23 N4 -173.7(2) . .
C25 N6 C24 N5 173.7(2) . .
C25 C26 C27 C28 -177.1(2) . 3_766
C25 C26 C28 C27 177.1(2) . 3_766
C27 C26 C28 C27 0.3(4) . 3_766
C28 C26 C27 C28 -0.3(4) . 3_766
C29 N7 N8 Cd1 -167.61(14) . .
C29 N7 N8 C30 0.3(2) . .
C29 N9 C30 N8 0.2(2) . .
C29 N9 C31 C32 76.5(3) . .
C30 N9 C29 N7 0.0(2) . .
C30 N9 C31 C32 -91.0(3) . .
C31 N9 C29 N7 -169.7(2) . .
C31 N9 C30 N8 169.8(2) . .
C31 C32 C33 C34 -175.7(2) . .
C31 C32 C37 C36 175.4(2) . .
C32 C33 C34 C35 -0.3(4) . .
C33 C32 C37 C36 -0.7(4) . .
C33 C34 C35 C36 0.7(3) . .
C33 C34 C35 C38 -179.2(2) . .
C34 C35 C36 C37 -1.1(4) . .
C34 C35 C38 N10 96.2(3) . .
C35 C36 C37 C32 1.2(4) . .
C36 C35 C38 N10 -83.7(3) . .
C37 C32 C33 C34 0.3(3) . .
C38 N10 C39 N11 -179.7(2) . .
C38 N10 C40 N12 -179.9(2) . .
C38 C35 C36 C37 178.8(2) . .
C39 N10 C38 C35 118.9(2) . .
C39 N10 C40 N12 -0.2(2) . .
C39 N11 N12 Cd2 -162.47(13) . 2_545
C39 N11 N12 C40 0.6(2) . .
C40 N10 C38 C35 -61.4(3) . .
C40 N10 C39 N11 0.6(2) . .
